data_7007333
loop_
_publ_author_name
'Shi, Weifeng'
'Shafaei-Fallah, Maryam'
'Anson, Christopher E.'
'Rothenberger, Alexander'

_publ_section_title
;
 Metal thiophosphonates and related compounds: an emerging area of
 supramolecular coordination chemistry.
;
_journal_issue 26
_journal_name_full 'Dalton transactions (Cambridge, England : 2003)'
_journal_page_first 3257
_journal_page_last 3262
_journal_paper_doi 10.1039/b603764j
_journal_year 2006
_chemical_formula_sum 'C80 H78 Cu4 O2 P6 S6'
_chemical_formula_weight 1703.76
_chemical_name_systematic
;
?
;
_space_group_IT_number 2
_symmetry_cell_setting triclinic
_symmetry_space_group_name_Hall '-P 1'
_symmetry_space_group_name_H-M 'P -1'
_atom_sites_solution_hydrogens geom
_atom_sites_solution_primary direct
_atom_sites_solution_secondary difmap
_audit_creation_method SHELXL-97
_cell_angle_alpha 78.256(16)
_cell_angle_beta 86.306(15)
_cell_angle_gamma 65.845(14)
_cell_formula_units_Z 2
_cell_length_a 13.420(2)
_cell_length_b 16.052(3)
_cell_length_c 19.785(4)
_cell_measurement_reflns_used 3069
_cell_measurement_temperature 100(2)
_cell_measurement_theta_max 56.77
_cell_measurement_theta_min 3.41
_cell_volume 3806.6(13)
_computing_cell_refinement 'stoe x-area'
_computing_data_collection 'stoe x-area'
_computing_data_reduction 'stoe x-area'
_computing_molecular_graphics 'SHELXL-97 (Sheldrick, 1997)'
_computing_publication_material 'SHELXL-97 (Sheldrick, 1997)'
_computing_structure_refinement 'SHELXL-97 (Sheldrick, 1997)'
_computing_structure_solution 'SHELXS-97 (Sheldrick, 1990)'
_diffrn_ambient_temperature 100(2)
_diffrn_measured_fraction_theta_full 0.938
_diffrn_measured_fraction_theta_max 0.920
_diffrn_measurement_device_type 'stoe ipds 2'
_diffrn_measurement_method rotation
_diffrn_radiation_monochromator graphite
_diffrn_radiation_source 'fine-focus sealed tube'
_diffrn_radiation_type MoK\a
_diffrn_radiation_wavelength 0.71073
_diffrn_reflns_av_R_equivalents 0.0483
_diffrn_reflns_av_sigmaI/netI 0.0565
_diffrn_reflns_limit_h_max 17
_diffrn_reflns_limit_h_min -17
_diffrn_reflns_limit_k_max 21
_diffrn_reflns_limit_k_min -21
_diffrn_reflns_limit_l_max 26
_diffrn_reflns_limit_l_min -26
_diffrn_reflns_number 34222
_diffrn_reflns_theta_full 25.00
_diffrn_reflns_theta_max 28.27
_diffrn_reflns_theta_min 1.42
_exptl_absorpt_coefficient_mu 1.440
_exptl_absorpt_correction_type none
_exptl_crystal_colour colourless
_exptl_crystal_density_diffrn 1.486
_exptl_crystal_density_method 'not measured'
_exptl_crystal_description block
_exptl_crystal_F_000 1752
_exptl_crystal_size_max 0.40
_exptl_crystal_size_mid 0.30
_exptl_crystal_size_min 0.20
_refine_diff_density_max 1.387
_refine_diff_density_min -0.949
_refine_diff_density_rms 0.090
_refine_ls_extinction_method none
_refine_ls_goodness_of_fit_ref 1.015
_refine_ls_hydrogen_treatment constr
_refine_ls_matrix_type full
_refine_ls_number_parameters 883
_refine_ls_number_reflns 17354
_refine_ls_number_restraints 0
_refine_ls_restrained_S_all 1.015
_refine_ls_R_factor_all 0.0718
_refine_ls_R_factor_gt 0.0488
_refine_ls_shift/su_max 0.000
_refine_ls_shift/su_mean 0.000
_refine_ls_structure_factor_coef Fsqd
_refine_ls_weighting_details 'calc w=1/[\s^2^(Fo^2^)+(0.0816P)^2^+0.0000P] where P=(Fo^2^+2Fc^2^)/3'
_refine_ls_weighting_scheme calc
_refine_ls_wR_factor_gt 0.1304
_refine_ls_wR_factor_ref 0.1445
_reflns_number_gt 11922
_reflns_number_total 17354
_reflns_threshold_expression >2sigma(I)
_cod_data_source_file b603764j.txt
_cod_data_source_block 1
_cod_original_cell_volume 3806.7(13)
_cod_original_sg_symbol_H-M P-1
_cod_database_code 7007333

loop_
_symmetry_equiv_pos_as_xyz
'x, y, z'
'-x, -y, -z'

loop_
_atom_site_label
_atom_site_type_symbol
_atom_site_fract_x
_atom_site_fract_y
_atom_site_fract_z
_atom_site_U_iso_or_equiv
_atom_site_adp_type
_atom_site_occupancy
_atom_site_symmetry_multiplicity
_atom_site_calc_flag
_atom_site_refinement_flags
_atom_site_disorder_assembly
_atom_site_disorder_group
Cu1 Cu 0.10707(3) 0.34803(3) 0.490188(19) 0.02804(10) Uani 1 1 d . . .
Cu2 Cu -0.11091(4) 0.43792(3) 0.45906(2) 0.03308(11) Uani 1 1 d . . .
Cu3 Cu 0.37979(3) 0.15155(3) 0.012820(19) 0.02919(10) Uani 1 1 d . . .
Cu4 Cu 0.59297(4) 0.06946(3) 0.04638(2) 0.03285(11) Uani 1 1 d . . .
P1 P 0.24823(7) 0.20914(5) 0.49507(4) 0.02464(16) Uani 1 1 d . . .
P2 P -0.21423(7) 0.38620(6) 0.41083(4) 0.02707(17) Uani 1 1 d . . .
P3 P 0.09855(7) 0.52227(6) 0.39811(4) 0.02604(16) Uani 1 1 d . . .
P4 P 0.24463(7) 0.29313(5) 0.00643(4) 0.02478(16) Uani 1 1 d . . .
P5 P 0.70026(7) 0.12210(6) 0.08968(4) 0.02691(17) Uani 1 1 d . . .
P6 P 0.39690(7) -0.02994(6) 0.09672(4) 0.02788(17) Uani 1 1 d . . .
S1 S 0.00562(7) 0.65168(5) 0.41615(4) 0.03066(17) Uani 1 1 d . . .
S2 S 0.20730(6) 0.44904(5) 0.47757(4) 0.02628(15) Uani 1 1 d . . .
S3 S 0.01852(7) 0.44424(6) 0.38059(4) 0.02817(16) Uani 1 1 d . . .
S4 S 0.29361(6) 0.04485(5) 0.01465(4) 0.02736(16) Uani 1 1 d . . .
S5 S 0.50194(7) -0.15484(5) 0.07676(4) 0.03068(17) Uani 1 1 d . . .
S6 S 0.46356(7) 0.05282(6) 0.12323(4) 0.03080(17) Uani 1 1 d . . .
O1 O 0.1550(2) 0.52921(17) 0.32460(11) 0.0328(5) Uani 1 1 d . . .
O2 O 0.3371(2) -0.06605(18) 0.16113(12) 0.0412(6) Uani 1 1 d . . .
C1 C -0.2801(3) 0.3130(3) 0.53377(17) 0.0364(7) Uani 1 1 d . . .
H1A H -0.2115 0.3061 0.5499 0.044 Uiso 1 1 calc R . .
C2 C -0.3468(3) 0.2804(3) 0.57813(19) 0.0433(9) Uani 1 1 d . . .
H2A H -0.3229 0.2508 0.6244 0.052 Uiso 1 1 calc R . .
C3 C -0.4465(3) 0.2908(3) 0.5558(2) 0.0403(8) Uani 1 1 d . . .
H3A H -0.4913 0.2682 0.5864 0.048 Uiso 1 1 calc R . .
C4 C -0.4818(3) 0.3344(3) 0.4884(2) 0.0383(8) Uani 1 1 d . . .
H4A H -0.5515 0.3430 0.4729 0.046 Uiso 1 1 calc R . .
C5 C -0.4143(3) 0.3654(2) 0.44357(18) 0.0341(7) Uani 1 1 d . . .
H5A H -0.4378 0.3938 0.3971 0.041 Uiso 1 1 calc R . .
C6 C -0.3145(3) 0.3558(2) 0.46539(16) 0.0294(6) Uani 1 1 d . . .
C7 C -0.2920(3) 0.4746(2) 0.33796(16) 0.0296(7) Uani 1 1 d . . .
C8 C -0.2451(3) 0.4785(3) 0.27259(17) 0.0342(7) Uani 1 1 d . . .
H8A H -0.1753 0.4321 0.2660 0.041 Uiso 1 1 calc R . .
C9 C -0.2990(3) 0.5489(3) 0.21752(17) 0.0380(8) Uani 1 1 d . . .
H9A H -0.2661 0.5503 0.1736 0.046 Uiso 1 1 calc R . .
C10 C -0.4007(3) 0.6173(3) 0.22637(18) 0.0393(8) Uani 1 1 d . . .
H10A H -0.4385 0.6647 0.1883 0.047 Uiso 1 1 calc R . .
C11 C -0.4467(3) 0.6161(3) 0.29100(19) 0.0401(8) Uani 1 1 d . . .
H11A H -0.5157 0.6637 0.2974 0.048 Uiso 1 1 calc R . .
C12 C -0.3926(3) 0.5454(2) 0.34709(18) 0.0379(8) Uani 1 1 d . . .
H12A H -0.4244 0.5458 0.3914 0.046 Uiso 1 1 calc R . .
C13 C -0.1444(3) 0.2810(2) 0.37400(15) 0.0287(6) Uani 1 1 d . . .
C14 C -0.0337(3) 0.2330(2) 0.38355(16) 0.0306(7) Uani 1 1 d . . .
H14A H 0.0062 0.2562 0.4068 0.037 Uiso 1 1 calc R . .
C15 C 0.0212(3) 0.1496(2) 0.35916(17) 0.0349(7) Uani 1 1 d . . .
H15A H 0.0979 0.1164 0.3660 0.042 Uiso 1 1 calc R . .
C16 C -0.0370(3) 0.1163(2) 0.32524(16) 0.0356(7) Uani 1 1 d . . .
H16A H -0.0002 0.0602 0.3084 0.043 Uiso 1 1 calc R . .
C17 C -0.1489(3) 0.1644(3) 0.31567(18) 0.0372(8) Uani 1 1 d . . .
H17A H -0.1885 0.1410 0.2923 0.045 Uiso 1 1 calc R . .
C18 C -0.2038(3) 0.2465(3) 0.33994(18) 0.0359(7) Uani 1 1 d . . .
H18A H -0.2807 0.2790 0.3336 0.043 Uiso 1 1 calc R . .
C19 C 0.2246(3) 0.1052(2) 0.49213(15) 0.0284(6) Uani 1 1 d . . .
C20 C 0.2918(3) 0.0355(2) 0.45679(19) 0.0368(7) Uani 1 1 d . . .
H20A H 0.3511 0.0421 0.4308 0.044 Uiso 1 1 calc R . .
C21 C 0.2714(4) -0.0435(3) 0.4599(2) 0.0467(9) Uani 1 1 d . . .
H21A H 0.3172 -0.0910 0.4362 0.056 Uiso 1 1 calc R . .
C22 C 0.1850(4) -0.0536(3) 0.4971(2) 0.0513(11) Uani 1 1 d . . .
H22A H 0.1723 -0.1081 0.4995 0.062 Uiso 1 1 calc R . .
C23 C 0.1166(4) 0.0162(3) 0.5310(2) 0.0498(10) Uani 1 1 d . . .
H23A H 0.0564 0.0098 0.5558 0.060 Uiso 1 1 calc R . .
C24 C 0.1364(3) 0.0955(3) 0.52855(16) 0.0365(8) Uani 1 1 d . . .
H24A H 0.0896 0.1431 0.5518 0.044 Uiso 1 1 calc R . .
C25 C 0.3240(3) 0.1733(2) 0.57711(15) 0.0276(6) Uani 1 1 d . . .
C26 C 0.4009(3) 0.0824(2) 0.60020(17) 0.0322(7) Uani 1 1 d . . .
H26A H 0.4183 0.0375 0.5716 0.039 Uiso 1 1 calc R . .
C27 C 0.4522(3) 0.0571(3) 0.66450(18) 0.0400(8) Uani 1 1 d . . .
H27A H 0.5046 -0.0045 0.6798 0.048 Uiso 1 1 calc R . .
C28 C 0.4258(3) 0.1233(3) 0.70643(17) 0.0411(8) Uani 1 1 d . . .
H28A H 0.4605 0.1063 0.7505 0.049 Uiso 1 1 calc R . .
C29 C 0.3503(3) 0.2127(3) 0.68448(17) 0.0360(7) Uani 1 1 d . . .
H29A H 0.3332 0.2570 0.7135 0.043 Uiso 1 1 calc R . .
C30 C 0.2987(3) 0.2388(2) 0.61995(16) 0.0301(7) Uani 1 1 d . . .
H30A H 0.2466 0.3007 0.6050 0.036 Uiso 1 1 calc R . .
C31 C 0.3484(3) 0.2078(2) 0.42752(15) 0.0289(6) Uani 1 1 d . . .
C32 C 0.4608(3) 0.1688(2) 0.43850(17) 0.0331(7) Uani 1 1 d . . .
H32A H 0.4899 0.1401 0.4839 0.040 Uiso 1 1 calc R . .
C33 C 0.5316(3) 0.1710(3) 0.38414(18) 0.0370(8) Uani 1 1 d . . .
H33A H 0.6083 0.1438 0.3925 0.044 Uiso 1 1 calc R . .
C34 C 0.4897(3) 0.2131(3) 0.31775(18) 0.0402(8) Uani 1 1 d . . .
H34A H 0.5377 0.2143 0.2804 0.048 Uiso 1 1 calc R . .
C35 C 0.3778(4) 0.2534(3) 0.30599(19) 0.0465(9) Uani 1 1 d . . .
H35A H 0.3493 0.2822 0.2604 0.056 Uiso 1 1 calc R . .
C36 C 0.3063(3) 0.2522(3) 0.36061(17) 0.0389(8) Uani 1 1 d . . .
H36A H 0.2296 0.2813 0.3523 0.047 Uiso 1 1 calc R . .
C37 C 0.2370(3) 0.5629(3) 0.29422(17) 0.0339(7) Uani 1 1 d . . .
C38 C 0.2469(3) 0.5429(3) 0.22216(18) 0.0415(8) Uani 1 1 d . . .
H38A H 0.2761 0.4755 0.2247 0.062 Uiso 1 1 calc R . .
H38B H 0.2962 0.5679 0.1957 0.062 Uiso 1 1 calc R . .
H38C H 0.1747 0.5724 0.1994 0.062 Uiso 1 1 calc R . .
C39 C 0.3432(3) 0.5104(3) 0.33436(19) 0.0440(9) Uani 1 1 d . . .
H39A H 0.3684 0.4438 0.3347 0.066 Uiso 1 1 calc R . .
H39B H 0.3324 0.5209 0.3819 0.066 Uiso 1 1 calc R . .
H39C H 0.3980 0.5324 0.3127 0.066 Uiso 1 1 calc R . .
C40 C 0.1924(4) 0.6679(3) 0.2903(2) 0.0449(9) Uani 1 1 d . . .
H40A H 0.1236 0.6984 0.2636 0.067 Uiso 1 1 calc R . .
H40B H 0.2455 0.6914 0.2678 0.067 Uiso 1 1 calc R . .
H40C H 0.1795 0.6811 0.3371 0.067 Uiso 1 1 calc R . .
C41 C 0.2756(3) 0.3942(2) 0.00584(15) 0.0281(6) Uani 1 1 d . . .
C42 C 0.3678(3) 0.3969(2) -0.02949(16) 0.0328(7) Uani 1 1 d . . .
H42A H 0.4136 0.3460 -0.0500 0.039 Uiso 1 1 calc R . .
C43 C 0.3934(4) 0.4740(3) -0.03502(18) 0.0431(9) Uani 1 1 d . . .
H43A H 0.4563 0.4754 -0.0592 0.052 Uiso 1 1 calc R . .
C44 C 0.3268(4) 0.5485(3) -0.0051(2) 0.0449(9) Uani 1 1 d . . .
H44A H 0.3434 0.6015 -0.0098 0.054 Uiso 1 1 calc R . .
C45 C 0.2361(3) 0.5459(2) 0.0315(2) 0.0407(8) Uani 1 1 d . . .
H45A H 0.1917 0.5964 0.0529 0.049 Uiso 1 1 calc R . .
C46 C 0.2100(3) 0.4685(2) 0.03683(17) 0.0343(7) Uani 1 1 d . . .
H46A H 0.1476 0.4669 0.0616 0.041 Uiso 1 1 calc R . .
C47 C 0.1451(3) 0.3007(2) 0.07542(15) 0.0302(7) Uani 1 1 d . . .
C48 C 0.0346(3) 0.3259(2) 0.06465(17) 0.0325(7) Uani 1 1 d . . .
H48A H 0.0059 0.3436 0.0188 0.039 Uiso 1 1 calc R . .
C49 C -0.0349(3) 0.3256(2) 0.12006(19) 0.0374(8) Uani 1 1 d . . .
H49A H -0.1104 0.3430 0.1119 0.045 Uiso 1 1 calc R . .
C50 C 0.0062(3) 0.2999(3) 0.18676(19) 0.0423(9) Uani 1 1 d . . .
H50A H -0.0409 0.2992 0.2246 0.051 Uiso 1 1 calc R . .
C51 C 0.1157(3) 0.2753(3) 0.19827(18) 0.0448(9) Uani 1 1 d . . .
H51A H 0.1437 0.2583 0.2442 0.054 Uiso 1 1 calc R . .
C52 C 0.1854(3) 0.2752(3) 0.14335(17) 0.0393(8) Uani 1 1 d . . .
H52A H 0.2609 0.2576 0.1519 0.047 Uiso 1 1 calc R . .
C53 C 0.1666(3) 0.3285(2) -0.07495(15) 0.0282(6) Uani 1 1 d . . .
C54 C 0.0880(3) 0.4197(2) -0.09691(17) 0.0329(7) Uani 1 1 d . . .
H54A H 0.0706 0.4639 -0.0679 0.039 Uiso 1 1 calc R . .
C55 C 0.0362(3) 0.4450(3) -0.16049(18) 0.0396(8) Uani 1 1 d . . .
H55A H -0.0171 0.5065 -0.1751 0.048 Uiso 1 1 calc R . .
C56 C 0.0623(3) 0.3800(3) -0.20331(17) 0.0399(8) Uani 1 1 d . . .
H56A H 0.0271 0.3978 -0.2473 0.048 Uiso 1 1 calc R . .
C57 C 0.1385(3) 0.2905(3) -0.18230(17) 0.0356(7) Uani 1 1 d . . .
H57A H 0.1553 0.2466 -0.2116 0.043 Uiso 1 1 calc R . .
C58 C 0.1915(3) 0.2641(2) -0.11783(16) 0.0294(6) Uani 1 1 d . . .
H58A H 0.2443 0.2024 -0.1034 0.035 Uiso 1 1 calc R . .
C59 C 0.7964(3) 0.1516(2) 0.03021(15) 0.0287(6) Uani 1 1 d . . .
C60 C 0.8985(3) 0.1434(2) 0.04956(18) 0.0354(7) Uani 1 1 d . . .
H60A H 0.9241 0.1173 0.0960 0.042 Uiso 1 1 calc R . .
C61 C 0.9633(3) 0.1730(3) 0.00137(19) 0.0379(8) Uani 1 1 d . . .
H61A H 1.0336 0.1657 0.0147 0.046 Uiso 1 1 calc R . .
C62 C 0.9257(3) 0.2129(3) -0.06588(19) 0.0397(8) Uani 1 1 d . . .
H62A H 0.9693 0.2344 -0.0984 0.048 Uiso 1 1 calc R . .
C63 C 0.8248(4) 0.2215(3) -0.08554(18) 0.0420(9) Uani 1 1 d . . .
H63A H 0.7989 0.2489 -0.1318 0.050 Uiso 1 1 calc R . .
C64 C 0.7605(3) 0.1902(2) -0.03802(16) 0.0350(7) Uani 1 1 d . . .
H64A H 0.6917 0.1952 -0.0522 0.042 Uiso 1 1 calc R . .
C65 C 0.7835(3) 0.0344(2) 0.16092(16) 0.0288(6) Uani 1 1 d . . .
C66 C 0.7412(3) 0.0305(2) 0.22726(16) 0.0325(7) Uani 1 1 d . . .
H66A H 0.6717 0.0763 0.2352 0.039 Uiso 1 1 calc R . .
C67 C 0.7990(3) -0.0392(2) 0.28191(17) 0.0361(7) Uani 1 1 d . . .
H67A H 0.7690 -0.0407 0.3267 0.043 Uiso 1 1 calc R . .
C68 C 0.9004(3) -0.1065(3) 0.27105(18) 0.0403(8) Uani 1 1 d . . .
H68A H 0.9411 -0.1535 0.3085 0.048 Uiso 1 1 calc R . .
C69 C 0.9419(3) -0.1046(3) 0.20507(18) 0.0410(8) Uani 1 1 d . . .
H69A H 1.0107 -0.1514 0.1973 0.049 Uiso 1 1 calc R . .
C70 C 0.8844(3) -0.0353(2) 0.15001(18) 0.0382(8) Uani 1 1 d . . .
H70A H 0.9137 -0.0354 0.1050 0.046 Uiso 1 1 calc R . .
C71 C 0.6358(3) 0.2269(2) 0.12706(15) 0.0277(6) Uani 1 1 d . . .
C72 C 0.5244(3) 0.2752(2) 0.12036(16) 0.0308(7) Uani 1 1 d . . .
H72A H 0.4825 0.2522 0.0987 0.037 Uiso 1 1 calc R . .
C73 C 0.4719(3) 0.3584(2) 0.14531(16) 0.0342(7) Uani 1 1 d . . .
H73A H 0.3950 0.3919 0.1401 0.041 Uiso 1 1 calc R . .
C74 C 0.5332(3) 0.3911(2) 0.17751(16) 0.0352(7) Uani 1 1 d . . .
H74A H 0.4982 0.4468 0.1950 0.042 Uiso 1 1 calc R . .
C75 C 0.6450(3) 0.3428(3) 0.18421(17) 0.0364(8) Uani 1 1 d . . .
H75A H 0.6868 0.3657 0.2062 0.044 Uiso 1 1 calc R . .
C76 C 0.6969(3) 0.2614(2) 0.15924(17) 0.0336(7) Uani 1 1 d . . .
H76A H 0.7740 0.2287 0.1639 0.040 Uiso 1 1 calc R . .
C77 C 0.2438(3) -0.0237(3) 0.20277(17) 0.0410(9) Uani 1 1 d . . .
C78 C 0.2768(4) 0.0217(4) 0.2520(2) 0.0649(13) Uani 1 1 d . . .
H78A H 0.3402 -0.0248 0.2799 0.097 Uiso 1 1 calc R . .
H78B H 0.2159 0.0476 0.2823 0.097 Uiso 1 1 calc R . .
H78C H 0.2956 0.0718 0.2256 0.097 Uiso 1 1 calc R . .
C79 C 0.1459(4) 0.0437(4) 0.1583(2) 0.0597(12) Uani 1 1 d . . .
H79A H 0.1270 0.0110 0.1279 0.090 Uiso 1 1 calc R . .
H79B H 0.1631 0.0938 0.1303 0.090 Uiso 1 1 calc R . .
H79C H 0.0840 0.0702 0.1878 0.090 Uiso 1 1 calc R . .
C80 C 0.2208(5) -0.1034(4) 0.2414(3) 0.0746(17) Uani 1 1 d . . .
H80A H 0.1987 -0.1316 0.2088 0.112 Uiso 1 1 calc R . .
H80B H 0.1618 -0.0813 0.2738 0.112 Uiso 1 1 calc R . .
H80C H 0.2867 -0.1499 0.2671 0.112 Uiso 1 1 calc R . .

loop_
_atom_site_aniso_label
_atom_site_aniso_U_11
_atom_site_aniso_U_22
_atom_site_aniso_U_33
_atom_site_aniso_U_23
_atom_site_aniso_U_13
_atom_site_aniso_U_12
Cu1 0.0279(2) 0.02600(19) 0.02699(18) -0.00088(14) -0.00023(15) -0.00963(17)
Cu2 0.0314(2) 0.0388(2) 0.0363(2) -0.01344(18) 0.00572(17) -0.0193(2)
Cu3 0.0305(2) 0.02527(19) 0.02805(18) -0.00126(15) -0.00249(16) -0.00891(17)
Cu4 0.0354(2) 0.0344(2) 0.0332(2) -0.00782(16) 0.00012(17) -0.0180(2)
P1 0.0245(4) 0.0250(4) 0.0233(3) -0.0012(3) -0.0005(3) -0.0104(3)
P2 0.0274(4) 0.0298(4) 0.0262(3) -0.0053(3) 0.0035(3) -0.0142(4)
P3 0.0252(4) 0.0280(4) 0.0232(3) -0.0003(3) 0.0012(3) -0.0112(3)
P4 0.0253(4) 0.0248(4) 0.0231(3) -0.0010(3) -0.0010(3) -0.0105(3)
P5 0.0295(4) 0.0280(4) 0.0240(3) -0.0035(3) 0.0007(3) -0.0132(4)
P6 0.0258(4) 0.0292(4) 0.0238(3) 0.0012(3) 0.0020(3) -0.0095(4)
S1 0.0293(4) 0.0260(4) 0.0320(4) -0.0005(3) 0.0043(3) -0.0093(3)
S2 0.0241(4) 0.0270(4) 0.0257(3) -0.0007(3) -0.0009(3) -0.0102(3)
S3 0.0298(4) 0.0318(4) 0.0240(3) -0.0034(3) 0.0007(3) -0.0146(3)
S4 0.0246(4) 0.0268(4) 0.0277(3) 0.0010(3) -0.0009(3) -0.0101(3)
S5 0.0287(4) 0.0259(4) 0.0329(4) 0.0008(3) 0.0005(3) -0.0095(3)
S6 0.0351(5) 0.0305(4) 0.0248(3) -0.0049(3) -0.0021(3) -0.0111(4)
O1 0.0286(13) 0.0388(12) 0.0268(10) 0.0011(9) 0.0002(9) -0.0128(11)
O2 0.0376(15) 0.0438(14) 0.0331(12) 0.0059(11) 0.0049(11) -0.0143(12)
C1 0.038(2) 0.0435(19) 0.0305(15) -0.0073(14) 0.0033(14) -0.0197(17)
C2 0.051(2) 0.048(2) 0.0335(17) -0.0049(15) 0.0081(16) -0.025(2)
C3 0.042(2) 0.0374(18) 0.0462(19) -0.0107(15) 0.0161(17) -0.0215(17)
C4 0.0293(19) 0.0380(18) 0.0486(19) -0.0091(16) 0.0067(16) -0.0151(16)
C5 0.0297(18) 0.0358(17) 0.0376(16) -0.0043(14) 0.0025(14) -0.0156(16)
C6 0.0314(18) 0.0310(15) 0.0281(14) -0.0070(12) 0.0044(13) -0.0150(14)
C7 0.0354(19) 0.0307(15) 0.0272(14) -0.0047(12) 0.0052(13) -0.0188(15)
C8 0.0315(19) 0.0384(17) 0.0310(15) -0.0025(13) 0.0029(14) -0.0148(16)
C9 0.045(2) 0.0417(19) 0.0288(15) -0.0027(14) 0.0037(15) -0.0209(18)
C10 0.049(2) 0.0347(17) 0.0345(16) 0.0019(14) -0.0026(15) -0.0213(18)
C11 0.037(2) 0.0318(17) 0.0418(18) 0.0008(14) -0.0004(16) -0.0080(16)
C12 0.041(2) 0.0348(17) 0.0356(16) -0.0061(14) 0.0062(15) -0.0144(17)
C13 0.0306(18) 0.0293(15) 0.0249(13) -0.0034(12) 0.0020(12) -0.0120(14)
C14 0.0288(18) 0.0323(16) 0.0294(14) -0.0048(12) -0.0007(13) -0.0116(15)
C15 0.034(2) 0.0326(17) 0.0308(15) -0.0037(13) -0.0008(14) -0.0068(15)
C16 0.044(2) 0.0322(16) 0.0282(14) -0.0056(13) 0.0056(14) -0.0142(16)
C17 0.043(2) 0.0382(18) 0.0355(16) -0.0088(14) -0.0012(15) -0.0208(18)
C18 0.034(2) 0.0414(19) 0.0366(16) -0.0088(15) 0.0023(14) -0.0188(17)
C19 0.0277(18) 0.0254(14) 0.0285(14) 0.0030(11) -0.0084(12) -0.0098(14)
C20 0.035(2) 0.0313(17) 0.0444(18) -0.0078(14) -0.0056(15) -0.0125(16)
C21 0.048(3) 0.0278(17) 0.059(2) -0.0060(16) -0.0216(19) -0.0082(18)
C22 0.074(3) 0.039(2) 0.050(2) 0.0089(17) -0.022(2) -0.036(2)
C23 0.071(3) 0.056(2) 0.0377(18) 0.0065(17) -0.0060(18) -0.048(2)
C24 0.047(2) 0.0439(19) 0.0246(14) 0.0008(13) 0.0005(14) -0.0280(18)
C25 0.0251(16) 0.0319(15) 0.0257(13) 0.0001(12) -0.0012(12) -0.0139(14)
C26 0.0314(19) 0.0287(15) 0.0331(15) -0.0013(13) -0.0013(14) -0.0107(15)
C27 0.037(2) 0.0386(19) 0.0373(17) 0.0067(15) -0.0091(15) -0.0136(18)
C28 0.041(2) 0.055(2) 0.0272(15) 0.0015(15) -0.0060(14) -0.023(2)
C29 0.037(2) 0.047(2) 0.0280(15) -0.0046(14) 0.0002(14) -0.0227(18)
C30 0.0309(18) 0.0334(16) 0.0263(14) -0.0034(12) 0.0011(12) -0.0145(15)
C31 0.0326(18) 0.0296(15) 0.0261(14) -0.0038(12) 0.0008(13) -0.0150(15)
C32 0.0324(19) 0.0359(17) 0.0308(15) -0.0039(13) 0.0045(14) -0.0154(16)
C33 0.0305(19) 0.0376(18) 0.0401(17) -0.0064(15) 0.0078(15) -0.0126(16)
C34 0.043(2) 0.0400(19) 0.0349(16) -0.0027(15) 0.0108(16) -0.0175(18)
C35 0.047(2) 0.053(2) 0.0303(16) 0.0000(16) 0.0057(16) -0.015(2)
C36 0.035(2) 0.048(2) 0.0246(14) 0.0018(14) 0.0024(14) -0.0123(17)
C37 0.0298(18) 0.0400(18) 0.0301(15) -0.0016(13) 0.0047(13) -0.0156(16)
C38 0.041(2) 0.052(2) 0.0322(16) -0.0076(16) 0.0079(15) -0.0218(19)
C39 0.040(2) 0.059(2) 0.0353(17) 0.0015(16) 0.0029(16) -0.027(2)
C40 0.055(3) 0.042(2) 0.0393(18) 0.0002(16) 0.0054(17) -0.026(2)
C41 0.0286(18) 0.0298(15) 0.0240(13) 0.0015(11) -0.0052(12) -0.0120(14)
C42 0.040(2) 0.0346(17) 0.0257(14) 0.0000(12) 0.0006(13) -0.0200(16)
C43 0.055(3) 0.050(2) 0.0326(16) 0.0038(15) -0.0050(16) -0.034(2)
C44 0.061(3) 0.0348(19) 0.0439(19) 0.0064(15) -0.0175(18) -0.028(2)
C45 0.047(2) 0.0250(16) 0.0447(19) -0.0037(14) -0.0143(17) -0.0091(17)
C46 0.035(2) 0.0296(16) 0.0367(16) -0.0032(13) -0.0087(14) -0.0118(16)
C47 0.0351(19) 0.0308(15) 0.0253(14) -0.0025(12) 0.0011(13) -0.0155(15)
C48 0.0307(18) 0.0346(16) 0.0319(15) -0.0046(13) 0.0030(13) -0.0141(15)
C49 0.031(2) 0.0368(18) 0.0415(18) -0.0047(15) 0.0073(15) -0.0137(16)
C50 0.045(2) 0.043(2) 0.0355(17) -0.0027(15) 0.0108(16) -0.0184(19)
C51 0.046(2) 0.057(2) 0.0276(15) -0.0013(16) 0.0048(16) -0.022(2)
C52 0.034(2) 0.051(2) 0.0291(15) -0.0021(15) 0.0020(14) -0.0166(18)
C53 0.0272(17) 0.0302(15) 0.0260(13) 0.0003(12) -0.0013(12) -0.0130(14)
C54 0.0296(19) 0.0309(16) 0.0335(15) 0.0000(13) -0.0032(13) -0.0100(15)
C55 0.036(2) 0.0383(19) 0.0375(17) 0.0077(15) -0.0100(15) -0.0135(17)
C56 0.036(2) 0.055(2) 0.0284(15) 0.0055(15) -0.0062(14) -0.0223(19)
C57 0.039(2) 0.0456(19) 0.0277(15) -0.0051(14) 0.0002(14) -0.0231(18)
C58 0.0275(17) 0.0324(16) 0.0269(14) -0.0022(12) 0.0010(12) -0.0124(14)
C59 0.0330(18) 0.0271(14) 0.0251(13) -0.0050(11) 0.0047(13) -0.0120(14)
C60 0.033(2) 0.0376(18) 0.0352(16) -0.0057(14) 0.0009(14) -0.0148(16)
C61 0.033(2) 0.0370(18) 0.0440(18) -0.0099(15) 0.0090(16) -0.0149(16)
C62 0.046(2) 0.0373(18) 0.0401(18) -0.0097(15) 0.0164(16) -0.0224(18)
C63 0.056(3) 0.043(2) 0.0291(16) -0.0022(14) 0.0071(16) -0.0247(19)
C64 0.040(2) 0.0411(18) 0.0267(14) -0.0047(13) 0.0027(14) -0.0201(17)
C65 0.0328(18) 0.0273(15) 0.0274(14) -0.0035(12) 0.0026(13) -0.0144(14)
C66 0.0305(19) 0.0375(17) 0.0272(14) -0.0029(13) 0.0027(13) -0.0132(15)
C67 0.038(2) 0.0376(18) 0.0291(15) 0.0014(13) -0.0004(14) -0.0147(17)
C68 0.046(2) 0.0386(19) 0.0345(17) -0.0004(14) -0.0032(16) -0.0186(18)
C69 0.041(2) 0.0350(18) 0.0360(17) 0.0000(14) 0.0012(16) -0.0073(17)
C70 0.042(2) 0.0342(17) 0.0320(16) -0.0048(13) 0.0032(15) -0.0104(17)
C71 0.0296(17) 0.0290(15) 0.0234(13) -0.0039(11) 0.0017(12) -0.0115(14)
C72 0.0312(19) 0.0307(16) 0.0277(14) -0.0014(12) -0.0041(13) -0.0111(15)
C73 0.0325(19) 0.0321(16) 0.0299(15) -0.0013(13) 0.0001(14) -0.0071(15)
C74 0.044(2) 0.0307(16) 0.0287(15) -0.0038(13) 0.0029(14) -0.0137(16)
C75 0.045(2) 0.0383(18) 0.0329(16) -0.0073(14) 0.0016(15) -0.0236(18)
C76 0.0322(19) 0.0356(17) 0.0356(16) -0.0071(14) 0.0008(14) -0.0163(16)
C77 0.036(2) 0.060(2) 0.0273(15) -0.0057(16) 0.0086(14) -0.0221(19)
C78 0.058(3) 0.089(4) 0.053(2) -0.029(3) 0.011(2) -0.029(3)
C79 0.034(2) 0.088(3) 0.041(2) -0.010(2) 0.0023(18) -0.009(2)
C80 0.079(4) 0.059(3) 0.075(3) 0.000(3) 0.035(3) -0.028(3)

loop_
_atom_type_symbol
_atom_type_description
_atom_type_scat_dispersion_real
_atom_type_scat_dispersion_imag
_atom_type_scat_source
C C 0.0033 0.0016 'International Tables Vol C Tables 4.2.6.8 and 6.1.1.4'
H H 0.0000 0.0000 'International Tables Vol C Tables 4.2.6.8 and 6.1.1.4'
O O 0.0106 0.0060 'International Tables Vol C Tables 4.2.6.8 and 6.1.1.4'
P P 0.1023 0.0942 'International Tables Vol C Tables 4.2.6.8 and 6.1.1.4'
S S 0.1246 0.1234 'International Tables Vol C Tables 4.2.6.8 and 6.1.1.4'
Cu Cu 0.3201 1.2651 'International Tables Vol C Tables 4.2.6.8 and 6.1.1.4'

loop_
_geom_angle_atom_site_label_1
_geom_angle_atom_site_label_2
_geom_angle_atom_site_label_3
_geom_angle
_geom_angle_site_symmetry_1
_geom_angle_site_symmetry_3
_geom_angle_publ_flag
P1 Cu1 S1 111.87(4) . 2_566 ?
P1 Cu1 S3 121.66(3) . . ?
S1 Cu1 S3 116.49(4) 2_566 . ?
P1 Cu1 S2 99.75(4) . . ?
S1 Cu1 S2 118.17(3) 2_566 . ?
S3 Cu1 S2 84.80(3) . . ?
P1 Cu1 Cu2 141.83(3) . . ?
S1 Cu1 Cu2 65.22(3) 2_566 . ?
S3 Cu1 Cu2 51.84(3) . . ?
S2 Cu1 Cu2 115.29(3) . . ?
P2 Cu2 S3 105.87(3) . . ?
P2 Cu2 S2 114.05(4) . 2_566 ?
S3 Cu2 S2 125.52(3) . 2_566 ?
P2 Cu2 Cu1 127.31(3) . . ?
S3 Cu2 Cu1 57.63(3) . . ?
S2 Cu2 Cu1 114.88(3) 2_566 . ?
P2 Cu2 S1 121.99(3) . 2_566 ?
S3 Cu2 S1 107.26(3) . 2_566 ?
S2 Cu2 S1 81.62(3) 2_566 2_566 ?
Cu1 Cu2 S1 50.11(2) . 2_566 ?
P4 Cu3 S5 109.50(4) . 2_655 ?
P4 Cu3 S4 106.48(4) . . ?
S5 Cu3 S4 115.13(3) 2_655 . ?
P4 Cu3 S6 122.05(3) . . ?
S5 Cu3 S6 116.08(4) 2_655 . ?
S4 Cu3 S6 84.95(3) . . ?
P4 Cu3 Cu4 137.10(3) . . ?
S5 Cu3 Cu4 63.85(3) 2_655 . ?
S4 Cu3 Cu4 114.56(3) . . ?
S6 Cu3 Cu4 53.01(3) . . ?
P5 Cu4 S6 112.05(3) . . ?
P5 Cu4 S4 106.68(4) . 2_655 ?
S6 Cu4 S4 124.67(3) . 2_655 ?
P5 Cu4 S5 119.03(3) . 2_655 ?
S6 Cu4 S5 109.03(4) . 2_655 ?
S4 Cu4 S5 83.27(3) 2_655 2_655 ?
P5 Cu4 Cu3 130.70(3) . . ?
S6 Cu4 Cu3 58.39(3) . . ?
S4 Cu4 Cu3 117.66(3) 2_655 . ?
S5 Cu4 Cu3 51.32(3) 2_655 . ?
C31 P1 C25 105.83(15) . . ?
C31 P1 C19 102.93(14) . . ?
C25 P1 C19 101.29(14) . . ?
C31 P1 Cu1 114.00(11) . . ?
C25 P1 Cu1 110.60(11) . . ?
C19 P1 Cu1 120.56(11) . . ?
C7 P2 C6 105.80(15) . . ?
C7 P2 C13 103.98(14) . . ?
C6 P2 C13 101.16(14) . . ?
C7 P2 Cu2 109.49(10) . . ?
C6 P2 Cu2 117.37(11) . . ?
C13 P2 Cu2 117.61(12) . . ?
O1 P3 S1 110.12(10) . . ?
O1 P3 S2 113.32(10) . . ?
S1 P3 S2 109.47(5) . . ?
O1 P3 S3 97.72(10) . . ?
S1 P3 S3 117.19(5) . . ?
S2 P3 S3 108.73(5) . . ?
C41 P4 C47 102.96(14) . . ?
C41 P4 C53 101.48(14) . . ?
C47 P4 C53 106.01(15) . . ?
C41 P4 Cu3 120.31(11) . . ?
C47 P4 Cu3 114.06(11) . . ?
C53 P4 Cu3 110.46(11) . . ?
C65 P5 C59 105.75(15) . . ?
C65 P5 C71 103.51(14) . . ?
C59 P5 C71 101.58(14) . . ?
C65 P5 Cu4 109.71(10) . . ?
C59 P5 Cu4 116.46(11) . . ?
C71 P5 Cu4 118.38(11) . . ?
O2 P6 S5 98.63(11) . . ?
O2 P6 S4 112.56(11) . . ?
S5 P6 S4 110.41(5) . . ?
O2 P6 S6 110.46(11) . . ?
S5 P6 S6 116.98(6) . . ?
S4 P6 S6 107.73(5) . . ?
P3 S1 Cu1 113.44(4) . 2_566 ?
P3 S1 Cu2 77.96(4) . 2_566 ?
Cu1 S1 Cu2 64.67(3) 2_566 2_566 ?
P3 S2 Cu2 89.07(4) . 2_566 ?
P3 S2 Cu1 82.22(4) . . ?
Cu2 S2 Cu1 105.07(3) 2_566 . ?
P3 S3 Cu2 114.60(4) . . ?
P3 S3 Cu1 82.57(4) . . ?
Cu2 S3 Cu1 70.54(3) . . ?
P6 S4 Cu4 86.36(4) . 2_655 ?
P6 S4 Cu3 83.18(4) . . ?
Cu4 S4 Cu3 106.76(3) 2_655 . ?
P6 S5 Cu3 116.38(4) . 2_655 ?
P6 S5 Cu4 78.74(4) . 2_655 ?
Cu3 S5 Cu4 64.83(3) 2_655 2_655 ?
P6 S6 Cu4 111.84(4) . . ?
P6 S6 Cu3 82.38(4) . . ?
Cu4 S6 Cu3 68.60(3) . . ?
C37 O1 P3 135.9(2) . . ?
C77 O2 P6 136.0(2) . . ?
C2 C1 C6 119.8(4) . . ?
C3 C2 C1 120.7(4) . . ?
C2 C3 C4 119.8(3) . . ?
C3 C4 C5 119.5(4) . . ?
C6 C5 C4 121.2(3) . . ?
C5 C6 C1 118.9(3) . . ?
C5 C6 P2 125.7(3) . . ?
C1 C6 P2 115.2(3) . . ?
C12 C7 C8 118.4(3) . . ?
C12 C7 P2 121.4(2) . . ?
C8 C7 P2 119.8(3) . . ?
C9 C8 C7 121.0(3) . . ?
C10 C9 C8 120.2(3) . . ?
C11 C10 C9 119.5(3) . . ?
C10 C11 C12 120.7(4) . . ?
C7 C12 C11 120.0(3) . . ?
C14 C13 C18 119.8(3) . . ?
C14 C13 P2 119.1(2) . . ?
C18 C13 P2 121.0(3) . . ?
C13 C14 C15 120.4(3) . . ?
C16 C15 C14 119.7(4) . . ?
C15 C16 C17 120.1(3) . . ?
C16 C17 C18 120.5(3) . . ?
C17 C18 C13 119.4(4) . . ?
C24 C19 C20 119.4(3) . . ?
C24 C19 P1 117.2(3) . . ?
C20 C19 P1 123.4(2) . . ?
C21 C20 C19 119.8(4) . . ?
C22 C21 C20 120.6(4) . . ?
C21 C22 C23 120.0(3) . . ?
C22 C23 C24 120.1(4) . . ?
C19 C24 C23 120.2(4) . . ?
C26 C25 C30 119.2(3) . . ?
C26 C25 P1 122.6(2) . . ?
C30 C25 P1 118.1(3) . . ?
C27 C26 C25 120.6(3) . . ?
C26 C27 C28 119.4(3) . . ?
C29 C28 C27 120.6(3) . . ?
C28 C29 C30 120.4(3) . . ?
C29 C30 C25 119.8(3) . . ?
C32 C31 C36 118.8(3) . . ?
C32 C31 P1 124.8(2) . . ?
C36 C31 P1 116.4(3) . . ?
C31 C32 C33 121.2(3) . . ?
C34 C33 C32 119.8(4) . . ?
C35 C34 C33 119.8(3) . . ?
C34 C35 C36 120.6(4) . . ?
C31 C36 C35 119.8(4) . . ?
O1 C37 C39 110.3(3) . . ?
O1 C37 C38 102.8(3) . . ?
C39 C37 C38 111.6(3) . . ?
O1 C37 C40 109.1(3) . . ?
C39 C37 C40 113.0(3) . . ?
C38 C37 C40 109.5(3) . . ?
C42 C41 C46 119.4(3) . . ?
C42 C41 P4 117.3(2) . . ?
C46 C41 P4 123.2(2) . . ?
C41 C42 C43 120.5(3) . . ?
C44 C43 C42 119.9(4) . . ?
C45 C44 C43 120.3(3) . . ?
C44 C45 C46 119.9(3) . . ?
C41 C46 C45 120.0(3) . . ?
C48 C47 C52 118.5(3) . . ?
C48 C47 P4 124.5(2) . . ?
C52 C47 P4 117.0(3) . . ?
C47 C48 C49 121.0(3) . . ?
C50 C49 C48 119.9(4) . . ?
C49 C50 C51 119.8(3) . . ?
C50 C51 C52 120.6(4) . . ?
C51 C52 C47 120.3(4) . . ?
C58 C53 C54 119.4(3) . . ?
C58 C53 P4 118.3(3) . . ?
C54 C53 P4 122.1(2) . . ?
C55 C54 C53 120.2(3) . . ?
C54 C55 C56 119.9(4) . . ?
C57 C56 C55 120.5(3) . . ?
C56 C57 C58 120.1(3) . . ?
C53 C58 C57 119.9(3) . . ?
C60 C59 C64 118.8(3) . . ?
C60 C59 P5 124.6(2) . . ?
C64 C59 P5 116.5(3) . . ?
C59 C60 C61 120.5(3) . . ?
C62 C61 C60 120.2(4) . . ?
C63 C62 C61 119.8(3) . . ?
C62 C63 C64 120.3(3) . . ?
C59 C64 C63 120.4(3) . . ?
C66 C65 C70 118.5(3) . . ?
C66 C65 P5 119.5(3) . . ?
C70 C65 P5 121.7(2) . . ?
C67 C66 C65 121.2(3) . . ?
C68 C67 C66 120.0(3) . . ?
C69 C68 C67 119.3(4) . . ?
C68 C69 C70 121.1(4) . . ?
C69 C70 C65 119.9(3) . . ?
C72 C71 C76 119.3(3) . . ?
C72 C71 P5 118.6(2) . . ?
C76 C71 P5 122.1(3) . . ?
C71 C72 C73 120.6(3) . . ?
C74 C73 C72 119.5(3) . . ?
C75 C74 C73 120.1(3) . . ?
C74 C75 C76 120.5(3) . . ?
C75 C76 C71 120.0(3) . . ?
O2 C77 C80 104.2(3) . . ?
O2 C77 C79 111.4(3) . . ?
C80 C77 C79 109.6(4) . . ?
O2 C77 C78 108.4(3) . . ?
C80 C77 C78 110.5(4) . . ?
C79 C77 C78 112.4(4) . . ?

loop_
_geom_bond_atom_site_label_1
_geom_bond_atom_site_label_2
_geom_bond_distance
_geom_bond_site_symmetry_2
_geom_bond_publ_flag
Cu1 P1 2.2467(10) . ?
Cu1 S1 2.3147(9) 2_566 ?
Cu1 S3 2.4426(11) . ?
Cu1 S2 2.4651(9) . ?
Cu1 Cu2 2.7268(9) . ?
Cu2 P2 2.2264(9) . ?
Cu2 S3 2.2739(9) . ?
Cu2 S2 2.3095(10) 2_566 ?
Cu2 S1 2.7390(12) 2_566 ?
Cu3 P4 2.2383(10) . ?
Cu3 S5 2.3089(9) 2_655 ?
Cu3 S4 2.4213(9) . ?
Cu3 S6 2.4487(11) . ?
Cu3 Cu4 2.6769(9) . ?
Cu4 P5 2.2295(9) . ?
Cu4 S6 2.2964(10) . ?
Cu4 S4 2.3498(10) 2_655 ?
Cu4 S5 2.6549(11) 2_655 ?
P1 C31 1.830(3) . ?
P1 C25 1.831(3) . ?
P1 C19 1.833(3) . ?
P2 C7 1.825(4) . ?
P2 C6 1.830(3) . ?
P2 C13 1.837(3) . ?
P3 O1 1.601(2) . ?
P3 S1 2.0302(12) . ?
P3 S2 2.0304(13) . ?
P3 S3 2.0416(11) . ?
P4 C41 1.831(3) . ?
P4 C47 1.834(3) . ?
P4 C53 1.836(3) . ?
P5 C65 1.823(3) . ?
P5 C59 1.831(3) . ?
P5 C71 1.833(3) . ?
P6 O2 1.597(2) . ?
P6 S5 2.0250(12) . ?
P6 S4 2.0333(13) . ?
P6 S6 2.0388(12) . ?
S1 Cu1 2.3147(9) 2_566 ?
S1 Cu2 2.7389(12) 2_566 ?
S2 Cu2 2.3096(10) 2_566 ?
S4 Cu4 2.3498(10) 2_655 ?
S5 Cu3 2.3090(9) 2_655 ?
S5 Cu4 2.6550(11) 2_655 ?
O1 C37 1.462(4) . ?
O2 C77 1.452(4) . ?
C1 C2 1.392(5) . ?
C1 C6 1.399(5) . ?
C2 C3 1.371(6) . ?
C3 C4 1.387(6) . ?
C4 C5 1.393(4) . ?
C5 C6 1.372(5) . ?
C7 C12 1.394(5) . ?
C7 C8 1.403(4) . ?
C8 C9 1.385(5) . ?
C9 C10 1.385(6) . ?
C10 C11 1.384(5) . ?
C11 C12 1.401(5) . ?
C13 C14 1.370(5) . ?
C13 C18 1.407(5) . ?
C14 C15 1.406(5) . ?
C15 C16 1.379(5) . ?
C16 C17 1.385(6) . ?
C17 C18 1.388(5) . ?
C19 C24 1.393(4) . ?
C19 C20 1.402(5) . ?
C20 C21 1.393(5) . ?
C21 C22 1.380(6) . ?
C22 C23 1.389(7) . ?
C23 C24 1.395(5) . ?
C25 C26 1.401(5) . ?
C25 C30 1.405(4) . ?
C26 C27 1.389(5) . ?
C27 C28 1.398(5) . ?
C28 C29 1.374(6) . ?
C29 C30 1.394(5) . ?
C31 C32 1.389(5) . ?
C31 C36 1.400(5) . ?
C32 C33 1.393(4) . ?
C33 C34 1.386(5) . ?
C34 C35 1.384(6) . ?
C35 C36 1.401(5) . ?
C37 C39 1.504(6) . ?
C37 C38 1.510(5) . ?
C37 C40 1.526(5) . ?
C41 C42 1.393(4) . ?
C41 C46 1.394(5) . ?
C42 C43 1.395(5) . ?
C43 C44 1.388(6) . ?
C44 C45 1.386(6) . ?
C45 C46 1.406(5) . ?
C47 C48 1.387(5) . ?
C47 C52 1.398(5) . ?
C48 C49 1.393(4) . ?
C49 C50 1.379(6) . ?
C50 C51 1.379(6) . ?
C51 C52 1.387(5) . ?
C53 C58 1.392(4) . ?
C53 C54 1.407(5) . ?
C54 C55 1.380(5) . ?
C55 C56 1.396(5) . ?
C56 C57 1.376(6) . ?
C57 C58 1.401(5) . ?
C59 C60 1.392(5) . ?
C59 C64 1.392(5) . ?
C60 C61 1.393(5) . ?
C61 C62 1.382(6) . ?
C62 C63 1.378(6) . ?
C63 C64 1.392(4) . ?
C65 C66 1.396(4) . ?
C65 C70 1.398(5) . ?
C66 C67 1.388(5) . ?
C67 C68 1.386(5) . ?
C68 C69 1.385(5) . ?
C69 C70 1.389(5) . ?
C71 C72 1.374(5) . ?
C71 C76 1.402(4) . ?
C72 C73 1.405(5) . ?
C73 C74 1.383(5) . ?
C74 C75 1.380(5) . ?
C75 C76 1.382(5) . ?
C77 C80 1.487(6) . ?
C77 C79 1.506(6) . ?
C77 C78 1.511(6) . ?
